data_7151849
loop_
_publ_author_name
'Pramanik, Avijit'
'Thompson, Bethtrice'
'Hayes, Trina'
'Tucker, Kimberly'
'Powell, Douglas R.'
'Bonnesen, Peter V.'
'Ellis, Erick D.'
'Lee, Ken S.'
'Yu, Hongtao'
'Hossain, Md. Alamgir'

_publ_section_title
;
 Seven-coordinate anion complex with a tren-based urea: Binding
 discrepancy of hydrogen sulfate in solid and solution states
;
_journal_issue 12
_journal_name_full 'Organic &amp; Biomolecular Chemistry'
_journal_page_first 4444
_journal_paper_doi 10.1039/c1ob05052d
_journal_volume 9
_journal_year 2011
_chemical_formula_moiety 'C30 H31 N10 O3, H O4 S'
_chemical_formula_sum 'C30 H32 N10 O7 S'
_chemical_formula_weight 676.72
_chemical_name_systematic
;
?
;
_space_group_IT_number 14
_symmetry_cell_setting monoclinic
_symmetry_space_group_name_Hall '-P 2yn'
_symmetry_space_group_name_H-M 'P 1 21/n 1'
_atom_sites_solution_hydrogens geom
_atom_sites_solution_primary direct
_atom_sites_solution_secondary difmap
_audit_creation_method SHELXL-97
_cell_angle_alpha 90.00
_cell_angle_beta 103.912(9)
_cell_angle_gamma 90.00
_cell_formula_units_Z 4
_cell_length_a 12.696(2)
_cell_length_b 12.411(2)
_cell_length_c 20.491(4)
_cell_measurement_reflns_used 6532
_cell_measurement_temperature 100(2)
_cell_measurement_theta_max 28.35
_cell_measurement_theta_min 2.33
_cell_volume 3134.1(9)
_computing_cell_refinement 'Bruker SAINT, 1998'
_computing_data_collection 'Bruker SMART, 1998'
_computing_data_reduction 'Bruker SAINT, 1998'
_computing_molecular_graphics 'SHELXTL (Sheldrick, 2008)'
_computing_publication_material 'SHELXTL (Sheldrick, 2008)'
_computing_structure_refinement 'SHELXTL (Sheldrick, 2008)'
_computing_structure_solution 'SHELXTL (Sheldrick, 2008)'
_diffrn_ambient_temperature 100(2)
_diffrn_measured_fraction_theta_full 1.000
_diffrn_measured_fraction_theta_max 0.999
_diffrn_measurement_device_type 'CCD Bruker APEX'
_diffrn_measurement_method '\f and \w scans'
_diffrn_radiation_monochromator graphite
_diffrn_radiation_source 'fine-focus sealed tube'
_diffrn_radiation_type MoK\a
_diffrn_radiation_wavelength 0.71073
_diffrn_reflns_av_R_equivalents 0.0716
_diffrn_reflns_av_sigmaI/netI 0.0865
_diffrn_reflns_limit_h_max 15
_diffrn_reflns_limit_h_min -16
_diffrn_reflns_limit_k_max 16
_diffrn_reflns_limit_k_min -14
_diffrn_reflns_limit_l_max 27
_diffrn_reflns_limit_l_min -27
_diffrn_reflns_number 29878
_diffrn_reflns_theta_full 25.00
_diffrn_reflns_theta_max 28.38
_diffrn_reflns_theta_min 1.72
_exptl_absorpt_coefficient_mu 0.169
_exptl_absorpt_correction_T_max 0.9639
_exptl_absorpt_correction_T_min 0.9265
_exptl_absorpt_correction_type multi-scan
_exptl_absorpt_process_details 'SADABS (Sheldrick, 2007)'
_exptl_crystal_colour colorless
_exptl_crystal_density_diffrn 1.434
_exptl_crystal_density_method 'not measured'
_exptl_crystal_description block
_exptl_crystal_F_000 1416
_exptl_crystal_size_max 0.46
_exptl_crystal_size_mid 0.40
_exptl_crystal_size_min 0.22
_refine_diff_density_max 0.303
_refine_diff_density_min -0.419
_refine_diff_density_rms 0.066
_refine_ls_extinction_method none
_refine_ls_goodness_of_fit_ref 1.003
_refine_ls_hydrogen_treatment mixed
_refine_ls_matrix_type full
_refine_ls_number_parameters 457
_refine_ls_number_reflns 7849
_refine_ls_number_restraints 0
_refine_ls_restrained_S_all 1.003
_refine_ls_R_factor_all 0.1064
_refine_ls_R_factor_gt 0.0587
_refine_ls_shift/su_max 0.004
_refine_ls_shift/su_mean 0.000
_refine_ls_structure_factor_coef Fsqd
_refine_ls_weighting_details 'calc w=1/[\s^2^(Fo^2^)+(0.0600P)^2^+0.2000P] where P=(Fo^2^+2Fc^2^)/3'
_refine_ls_weighting_scheme calc
_refine_ls_wR_factor_gt 0.1188
_refine_ls_wR_factor_ref 0.1367
_reflns_number_gt 5058
_reflns_number_total 7849
_reflns_threshold_expression I>2\s(I)
_cod_data_source_file c1ob05052d.txt
_cod_data_source_block 10054
_cod_original_sg_symbol_H-M 'P 21/n'
_cod_database_code 7151849

loop_
_symmetry_equiv_pos_as_xyz
'x, y, z'
'-x+1/2, y+1/2, -z+1/2'
'-x, -y, -z'
'x-1/2, -y-1/2, z-1/2'

loop_
_atom_site_label
_atom_site_type_symbol
_atom_site_fract_x
_atom_site_fract_y
_atom_site_fract_z
_atom_site_U_iso_or_equiv
_atom_site_adp_type
_atom_site_occupancy
_atom_site_symmetry_multiplicity
_atom_site_calc_flag
_atom_site_refinement_flags
_atom_site_disorder_assembly
_atom_site_disorder_group
S1 S 0.03586(5) 0.70535(4) 0.15956(3) 0.01662(14) Uani 1 1 d . . .
O1 O 0.14638(14) 0.68864(13) 0.21462(8) 0.0221(4) Uani 1 1 d . . .
H1A H 0.141(2) 0.632(2) 0.2313(13) 0.026 Uiso 1 1 d . . .
O2 O -0.05030(14) 0.69196(13) 0.19396(9) 0.0263(4) Uani 1 1 d . . .
O3 O 0.03443(14) 0.62358(12) 0.10902(8) 0.0251(4) Uani 1 1 d . . .
O4 O 0.04601(14) 0.81382(12) 0.13596(8) 0.0225(4) Uani 1 1 d . . .
N1 N 0.37480(16) 0.80106(15) 0.41100(10) 0.0171(4) Uani 1 1 d . . .
H1 H 0.3869(19) 0.7778(19) 0.3733(12) 0.021 Uiso 1 1 d . . .
C2 C 0.47010(19) 0.86653(19) 0.44949(11) 0.0216(5) Uani 1 1 d . . .
H2A H 0.4864 0.8456 0.4975 0.026 Uiso 1 1 calc R . .
H2B H 0.4502 0.9438 0.4464 0.026 Uiso 1 1 calc R . .
C3 C 0.57077(19) 0.85064(19) 0.42307(12) 0.0232(6) Uani 1 1 d . . .
H3A H 0.6359 0.8734 0.4575 0.028 Uiso 1 1 calc R . .
H3B H 0.5789 0.7735 0.4130 0.028 Uiso 1 1 calc R . .
N4 N 0.56076(17) 0.91464(16) 0.36222(10) 0.0213(5) Uani 1 1 d . . .
H4 H 0.541(2) 0.978(2) 0.3694(12) 0.026 Uiso 1 1 d . . .
C5 C 0.62676(19) 0.89593(18) 0.31991(12) 0.0200(5) Uani 1 1 d . . .
O6 O 0.67800(14) 0.81253(13) 0.32047(9) 0.0295(4) Uani 1 1 d . . .
N7 N 0.62711(17) 0.97899(16) 0.27551(10) 0.0213(5) Uani 1 1 d . . .
H7 H 0.600(2) 1.035(2) 0.2848(12) 0.026 Uiso 1 1 d . . .
C8 C 0.67721(18) 0.98484(19) 0.22249(12) 0.0194(5) Uani 1 1 d . . .
C9 C 0.73140(19) 0.89922(19) 0.20033(12) 0.0219(5) Uani 1 1 d . . .
H9 H 0.7350 0.8310 0.2218 0.026 Uiso 1 1 calc R . .
C10 C 0.77950(19) 0.9137(2) 0.14748(12) 0.0233(6) Uani 1 1 d . . .
H10 H 0.8164 0.8554 0.1328 0.028 Uiso 1 1 calc R . .
C11 C 0.77444(19) 1.0135(2) 0.11535(12) 0.0217(5) Uani 1 1 d . . .
C12 C 0.71932(19) 1.09879(19) 0.13671(12) 0.0210(5) Uani 1 1 d . . .
H12 H 0.7151 1.1667 0.1149 0.025 Uiso 1 1 calc R . .
C13 C 0.67130(19) 1.08429(18) 0.18936(12) 0.0199(5) Uani 1 1 d . . .
H13 H 0.6335 1.1425 0.2035 0.024 Uiso 1 1 calc R . .
C14 C 0.8305(2) 1.0340(2) 0.06309(13) 0.0257(6) Uani 1 1 d . . .
N15 N 0.87609(18) 1.05441(19) 0.02227(11) 0.0339(6) Uani 1 1 d . . .
C16 C 0.27138(18) 0.86501(18) 0.39531(11) 0.0178(5) Uani 1 1 d . . .
H16A H 0.2649 0.9048 0.4360 0.021 Uiso 1 1 calc R . .
H16B H 0.2090 0.8151 0.3827 0.021 Uiso 1 1 calc R . .
C17 C 0.26726(19) 0.94419(18) 0.33862(11) 0.0181(5) Uani 1 1 d . . .
H17A H 0.2025 0.9909 0.3334 0.022 Uiso 1 1 calc R . .
H17B H 0.3326 0.9906 0.3492 0.022 Uiso 1 1 calc R . .
N18 N 0.26247(16) 0.88611(15) 0.27646(9) 0.0170(4) Uani 1 1 d . . .
H18 H 0.232(2) 0.830(2) 0.2704(12) 0.020 Uiso 1 1 d . . .
C19 C 0.31622(18) 0.91565(17) 0.23003(11) 0.0157(5) Uani 1 1 d . . .
O20 O 0.36563(13) 1.00265(12) 0.23213(7) 0.0185(4) Uani 1 1 d . . .
N21 N 0.31071(16) 0.84096(15) 0.18044(10) 0.0180(4) Uani 1 1 d . . .
H21 H 0.276(2) 0.7804(19) 0.1859(12) 0.022 Uiso 1 1 d . . .
C22 C 0.36218(18) 0.83996(17) 0.12735(11) 0.0158(5) Uani 1 1 d . . .
C23 C 0.43600(18) 0.91852(18) 0.11786(11) 0.0184(5) Uani 1 1 d . . .
H23 H 0.4501 0.9797 0.1465 0.022 Uiso 1 1 calc R . .
C24 C 0.48808(19) 0.90641(18) 0.06654(11) 0.0190(5) Uani 1 1 d . . .
H24 H 0.5394 0.9590 0.0606 0.023 Uiso 1 1 calc R . .
C25 C 0.46663(19) 0.81804(18) 0.02311(11) 0.0188(5) Uani 1 1 d . . .
C26 C 0.3906(2) 0.74171(19) 0.03157(12) 0.0233(6) Uani 1 1 d . . .
H26 H 0.3745 0.6819 0.0019 0.028 Uiso 1 1 calc R . .
C27 C 0.3389(2) 0.75290(19) 0.08298(12) 0.0226(5) Uani 1 1 d . . .
H27 H 0.2868 0.7009 0.0884 0.027 Uiso 1 1 calc R . .
C28 C 0.5250(2) 0.80587(19) -0.02887(12) 0.0217(5) Uani 1 1 d . . .
N29 N 0.57079(18) 0.79661(17) -0.07030(11) 0.0303(5) Uani 1 1 d . . .
C30 C 0.3608(2) 0.69900(18) 0.44902(11) 0.0206(5) Uani 1 1 d . . .
H30A H 0.4332 0.6718 0.4728 0.025 Uiso 1 1 calc R . .
H30B H 0.3201 0.7163 0.4833 0.025 Uiso 1 1 calc R . .
C31 C 0.30099(19) 0.61141(18) 0.40304(11) 0.0185(5) Uani 1 1 d . . .
H31A H 0.2640 0.5637 0.4292 0.022 Uiso 1 1 calc R . .
H31B H 0.2445 0.6452 0.3670 0.022 Uiso 1 1 calc R . .
N32 N 0.37128(16) 0.54652(16) 0.37242(10) 0.0188(4) Uani 1 1 d . . .
H32 H 0.388(2) 0.487(2) 0.3893(12) 0.023 Uiso 1 1 d . . .
C33 C 0.40927(18) 0.58376(18) 0.32100(11) 0.0168(5) Uani 1 1 d . . .
O34 O 0.39409(13) 0.67832(12) 0.30083(7) 0.0197(4) Uani 1 1 d . . .
N35 N 0.46413(16) 0.50939(16) 0.29228(10) 0.0187(4) Uani 1 1 d . . .
H35 H 0.4615(19) 0.450(2) 0.3080(12) 0.022 Uiso 1 1 d . . .
C36 C 0.50937(18) 0.52271(18) 0.23691(11) 0.0176(5) Uani 1 1 d . . .
C37 C 0.54280(19) 0.62194(19) 0.21720(12) 0.0214(5) Uani 1 1 d . . .
H37 H 0.5323 0.6859 0.2403 0.026 Uiso 1 1 calc R . .
C38 C 0.5913(2) 0.62636(19) 0.16373(12) 0.0233(6) Uani 1 1 d . . .
H38 H 0.6143 0.6938 0.1502 0.028 Uiso 1 1 calc R . .
C39 C 0.6070(2) 0.5329(2) 0.12939(12) 0.0235(6) Uani 1 1 d . . .
C40 C 0.5730(2) 0.4342(2) 0.14931(12) 0.0245(6) Uani 1 1 d . . .
H40 H 0.5834 0.3702 0.1262 0.029 Uiso 1 1 calc R . .
C41 C 0.52465(19) 0.42929(19) 0.20231(12) 0.0222(5) Uani 1 1 d . . .
H41 H 0.5013 0.3618 0.2156 0.027 Uiso 1 1 calc R . .
C42 C 0.6617(2) 0.5366(2) 0.07556(13) 0.0299(6) Uani 1 1 d . . .
N43 N 0.7061(2) 0.5354(2) 0.03298(12) 0.0451(7) Uani 1 1 d . . .

loop_
_atom_site_aniso_label
_atom_site_aniso_U_11
_atom_site_aniso_U_22
_atom_site_aniso_U_33
_atom_site_aniso_U_23
_atom_site_aniso_U_13
_atom_site_aniso_U_12
S1 0.0215(3) 0.0100(3) 0.0181(3) 0.0006(2) 0.0040(2) -0.0003(2)
O1 0.0245(10) 0.0147(9) 0.0236(9) 0.0032(7) -0.0009(7) -0.0056(7)
O2 0.0267(10) 0.0195(9) 0.0373(10) 0.0054(8) 0.0166(8) 0.0006(7)
O3 0.0423(11) 0.0156(8) 0.0160(8) -0.0021(7) 0.0043(8) 0.0030(8)
O4 0.0312(10) 0.0120(8) 0.0259(9) 0.0042(7) 0.0096(8) -0.0004(7)
N1 0.0217(11) 0.0158(10) 0.0148(10) -0.0009(8) 0.0061(8) -0.0030(8)
C2 0.0264(14) 0.0189(12) 0.0162(12) -0.0004(9) -0.0012(10) -0.0062(10)
C3 0.0215(14) 0.0205(13) 0.0240(13) 0.0067(10) -0.0015(10) -0.0020(10)
N4 0.0231(12) 0.0157(10) 0.0252(11) 0.0051(9) 0.0060(9) 0.0027(9)
C5 0.0173(13) 0.0136(12) 0.0268(13) 0.0009(10) 0.0009(10) -0.0006(9)
O6 0.0323(11) 0.0175(9) 0.0402(11) 0.0047(8) 0.0117(9) 0.0085(8)
N7 0.0227(12) 0.0145(10) 0.0284(11) -0.0002(9) 0.0096(9) 0.0041(9)
C8 0.0144(12) 0.0209(12) 0.0219(12) -0.0049(10) 0.0020(10) -0.0015(10)
C9 0.0180(13) 0.0185(12) 0.0270(13) -0.0029(10) 0.0013(10) 0.0015(10)
C10 0.0163(13) 0.0241(13) 0.0282(14) -0.0060(11) 0.0028(10) 0.0036(10)
C11 0.0159(13) 0.0276(14) 0.0215(12) -0.0069(10) 0.0042(10) -0.0043(10)
C12 0.0199(13) 0.0198(12) 0.0221(12) -0.0049(10) 0.0025(10) -0.0052(10)
C13 0.0190(13) 0.0148(12) 0.0262(13) -0.0045(10) 0.0061(10) -0.0013(10)
C14 0.0234(14) 0.0245(14) 0.0276(14) -0.0100(11) 0.0029(11) -0.0039(11)
N15 0.0319(14) 0.0412(14) 0.0311(13) -0.0073(11) 0.0125(11) -0.0049(11)
C16 0.0194(13) 0.0166(12) 0.0207(12) -0.0034(9) 0.0113(10) -0.0013(9)
C17 0.0218(13) 0.0138(11) 0.0197(12) -0.0015(9) 0.0070(10) 0.0007(10)
N18 0.0194(11) 0.0120(10) 0.0198(10) -0.0012(8) 0.0049(8) -0.0058(8)
C19 0.0147(12) 0.0152(11) 0.0158(11) 0.0025(9) 0.0011(9) 0.0027(9)
O20 0.0215(9) 0.0140(8) 0.0201(8) -0.0013(7) 0.0053(7) -0.0031(7)
N21 0.0226(11) 0.0116(10) 0.0225(10) -0.0018(8) 0.0107(9) -0.0049(8)
C22 0.0176(12) 0.0137(11) 0.0152(11) 0.0025(9) 0.0022(9) 0.0016(9)
C23 0.0191(13) 0.0168(12) 0.0180(12) -0.0014(9) 0.0021(10) -0.0008(10)
C24 0.0171(13) 0.0198(12) 0.0197(12) 0.0021(10) 0.0036(10) -0.0012(10)
C25 0.0210(13) 0.0198(12) 0.0169(12) -0.0001(9) 0.0073(10) 0.0010(10)
C26 0.0329(15) 0.0162(12) 0.0218(13) -0.0070(10) 0.0089(11) -0.0039(11)
C27 0.0247(14) 0.0183(12) 0.0264(13) -0.0033(10) 0.0093(11) -0.0061(10)
C28 0.0230(14) 0.0181(13) 0.0249(13) -0.0013(10) 0.0073(11) 0.0005(10)
N29 0.0353(14) 0.0250(12) 0.0360(13) -0.0036(10) 0.0193(11) -0.0003(10)
C30 0.0285(14) 0.0164(12) 0.0184(12) 0.0036(10) 0.0086(10) -0.0027(10)
C31 0.0211(13) 0.0161(12) 0.0208(12) 0.0003(10) 0.0098(10) -0.0002(10)
N32 0.0220(11) 0.0144(10) 0.0212(11) 0.0022(8) 0.0077(9) 0.0006(9)
C33 0.0145(12) 0.0167(12) 0.0175(12) -0.0023(9) 0.0002(9) -0.0024(9)
O34 0.0291(10) 0.0135(8) 0.0180(8) 0.0017(6) 0.0085(7) 0.0033(7)
N35 0.0231(11) 0.0104(10) 0.0245(11) 0.0012(8) 0.0094(9) 0.0017(8)
C36 0.0167(13) 0.0160(12) 0.0192(12) 0.0003(9) 0.0026(10) 0.0031(9)
C37 0.0225(14) 0.0178(12) 0.0239(13) -0.0034(10) 0.0058(10) -0.0010(10)
C38 0.0274(15) 0.0189(13) 0.0250(13) 0.0032(10) 0.0088(11) -0.0018(11)
C39 0.0263(14) 0.0253(13) 0.0184(12) 0.0034(10) 0.0042(10) 0.0029(11)
C40 0.0311(15) 0.0193(13) 0.0232(13) -0.0031(10) 0.0068(11) 0.0032(11)
C41 0.0232(14) 0.0174(12) 0.0260(13) 0.0015(10) 0.0060(11) 0.0016(10)
C42 0.0374(17) 0.0243(14) 0.0283(14) 0.0032(11) 0.0081(13) 0.0063(12)
N43 0.0668(19) 0.0400(15) 0.0380(15) 0.0110(12) 0.0309(14) 0.0111(13)

loop_
_atom_type_symbol
_atom_type_description
_atom_type_scat_dispersion_real
_atom_type_scat_dispersion_imag
_atom_type_scat_source
C C 0.0033 0.0016 'International Tables Vol C Tables 4.2.6.8 and 6.1.1.4'
H H 0.0000 0.0000 'International Tables Vol C Tables 4.2.6.8 and 6.1.1.4'
N N 0.0061 0.0033 'International Tables Vol C Tables 4.2.6.8 and 6.1.1.4'
O O 0.0106 0.0060 'International Tables Vol C Tables 4.2.6.8 and 6.1.1.4'
S S 0.1246 0.1234 'International Tables Vol C Tables 4.2.6.8 and 6.1.1.4'

loop_
_geom_angle_atom_site_label_1
_geom_angle_atom_site_label_2
_geom_angle_atom_site_label_3
_geom_angle
_geom_angle_site_symmetry_1
_geom_angle_site_symmetry_3
_geom_angle_publ_flag
O2 S1 O4 114.10(10) . . ?
O2 S1 O3 112.79(10) . . ?
O4 S1 O3 113.60(10) . . ?
O2 S1 O1 106.34(10) . . ?
O4 S1 O1 102.97(9) . . ?
O3 S1 O1 105.88(10) . . ?
S1 O1 H1A 105.9(19) . . ?
C16 N1 C2 112.12(18) . . ?
C16 N1 C30 110.27(18) . . ?
C2 N1 C30 110.97(17) . . ?
C16 N1 H1 108.4(16) . . ?
C2 N1 H1 110.5(16) . . ?
C30 N1 H1 104.2(16) . . ?
N1 C2 C3 112.42(19) . . ?
N1 C2 H2A 109.1 . . ?
C3 C2 H2A 109.1 . . ?
N1 C2 H2B 109.1 . . ?
C3 C2 H2B 109.1 . . ?
H2A C2 H2B 107.9 . . ?
N4 C3 C2 109.08(19) . . ?
N4 C3 H3A 109.9 . . ?
C2 C3 H3A 109.9 . . ?
N4 C3 H3B 109.9 . . ?
C2 C3 H3B 109.9 . . ?
H3A C3 H3B 108.3 . . ?
C5 N4 C3 120.7(2) . . ?
C5 N4 H4 121.2(18) . . ?
C3 N4 H4 109.1(17) . . ?
O6 C5 N4 123.1(2) . . ?
O6 C5 N7 123.7(2) . . ?
N4 C5 N7 113.2(2) . . ?
C5 N7 C8 129.2(2) . . ?
C5 N7 H7 114.4(18) . . ?
C8 N7 H7 116.0(18) . . ?
N7 C8 C9 124.6(2) . . ?
N7 C8 C13 116.4(2) . . ?
C9 C8 C13 119.0(2) . . ?
C10 C9 C8 120.1(2) . . ?
C10 C9 H9 120.0 . . ?
C8 C9 H9 120.0 . . ?
C9 C10 C11 120.5(2) . . ?
C9 C10 H10 119.7 . . ?
C11 C10 H10 119.7 . . ?
C10 C11 C12 119.6(2) . . ?
C10 C11 C14 122.1(2) . . ?
C12 C11 C14 118.2(2) . . ?
C13 C12 C11 119.9(2) . . ?
C13 C12 H12 120.1 . . ?
C11 C12 H12 120.1 . . ?
C12 C13 C8 120.9(2) . . ?
C12 C13 H13 119.5 . . ?
C8 C13 H13 119.5 . . ?
N15 C14 C11 177.3(3) . . ?
N1 C16 C17 112.01(18) . . ?
N1 C16 H16A 109.2 . . ?
C17 C16 H16A 109.2 . . ?
N1 C16 H16B 109.2 . . ?
C17 C16 H16B 109.2 . . ?
H16A C16 H16B 107.9 . . ?
N18 C17 C16 109.73(18) . . ?
N18 C17 H17A 109.7 . . ?
C16 C17 H17A 109.7 . . ?
N18 C17 H17B 109.7 . . ?
C16 C17 H17B 109.7 . . ?
H17A C17 H17B 108.2 . . ?
C19 N18 C17 124.24(19) . . ?
C19 N18 H18 116.0(18) . . ?
C17 N18 H18 119.4(18) . . ?
O20 C19 N18 123.2(2) . . ?
O20 C19 N21 123.4(2) . . ?
N18 C19 N21 113.37(19) . . ?
C19 N21 C22 129.5(2) . . ?
C19 N21 H21 114.8(16) . . ?
C22 N21 H21 115.2(16) . . ?
C27 C22 N21 116.6(2) . . ?
C27 C22 C23 119.5(2) . . ?
N21 C22 C23 123.8(2) . . ?
C24 C23 C22 119.4(2) . . ?
C24 C23 H23 120.3 . . ?
C22 C23 H23 120.3 . . ?
C23 C24 C25 121.0(2) . . ?
C23 C24 H24 119.5 . . ?
C25 C24 H24 119.5 . . ?
C26 C25 C24 119.3(2) . . ?
C26 C25 C28 121.0(2) . . ?
C24 C25 C28 119.7(2) . . ?
C27 C26 C25 119.9(2) . . ?
C27 C26 H26 120.0 . . ?
C25 C26 H26 120.0 . . ?
C26 C27 C22 120.7(2) . . ?
C26 C27 H27 119.6 . . ?
C22 C27 H27 119.6 . . ?
N29 C28 C25 179.6(3) . . ?
C31 C30 N1 112.44(18) . . ?
C31 C30 H30A 109.1 . . ?
N1 C30 H30A 109.1 . . ?
C31 C30 H30B 109.1 . . ?
N1 C30 H30B 109.1 . . ?
H30A C30 H30B 107.8 . . ?
N32 C31 C30 113.45(19) . . ?
N32 C31 H31A 108.9 . . ?
C30 C31 H31A 108.9 . . ?
N32 C31 H31B 108.9 . . ?
C30 C31 H31B 108.9 . . ?
H31A C31 H31B 107.7 . . ?
C33 N32 C31 121.50(19) . . ?
C33 N32 H32 122.0(18) . . ?
C31 N32 H32 116.5(18) . . ?
O34 C33 N32 122.0(2) . . ?
O34 C33 N35 123.1(2) . . ?
N32 C33 N35 114.9(2) . . ?
C33 N35 C36 128.2(2) . . ?
C33 N35 H35 111.5(18) . . ?
C36 N35 H35 119.8(18) . . ?
C37 C36 C41 119.8(2) . . ?
C37 C36 N35 123.5(2) . . ?
C41 C36 N35 116.6(2) . . ?
C38 C37 C36 119.3(2) . . ?
C38 C37 H37 120.3 . . ?
C36 C37 H37 120.3 . . ?
C37 C38 C39 120.8(2) . . ?
C37 C38 H38 119.6 . . ?
C39 C38 H38 119.6 . . ?
C40 C39 C38 119.4(2) . . ?
C40 C39 C42 119.6(2) . . ?
C38 C39 C42 120.9(2) . . ?
C41 C40 C39 120.1(2) . . ?
C41 C40 H40 120.0 . . ?
C39 C40 H40 120.0 . . ?
C40 C41 C36 120.5(2) . . ?
C40 C41 H41 119.7 . . ?
C36 C41 H41 119.7 . . ?
N43 C42 C39 177.4(3) . . ?

loop_
_geom_bond_atom_site_label_1
_geom_bond_atom_site_label_2
_geom_bond_distance
_geom_bond_site_symmetry_2
_geom_bond_publ_flag
S1 O2 1.4462(18) . ?
S1 O4 1.4466(16) . ?
S1 O3 1.4470(16) . ?
S1 O1 1.5885(17) . ?
O1 H1A 0.79(3) . ?
N1 C16 1.501(3) . ?
N1 C2 1.512(3) . ?
N1 C30 1.520(3) . ?
N1 H1 0.87(2) . ?
C2 C3 1.516(3) . ?
C2 H2A 0.9900 . ?
C2 H2B 0.9900 . ?
C3 N4 1.458(3) . ?
C3 H3A 0.9900 . ?
C3 H3B 0.9900 . ?
N4 C5 1.363(3) . ?
N4 H4 0.84(3) . ?
C5 O6 1.221(3) . ?
C5 N7 1.376(3) . ?
N7 C8 1.386(3) . ?
N7 H7 0.82(3) . ?
C8 C9 1.400(3) . ?
C8 C13 1.402(3) . ?
C9 C10 1.377(3) . ?
C9 H9 0.9500 . ?
C10 C11 1.396(3) . ?
C10 H10 0.9500 . ?
C11 C12 1.396(3) . ?
C11 C14 1.443(4) . ?
C12 C13 1.373(3) . ?
C12 H12 0.9500 . ?
C13 H13 0.9500 . ?
C14 N15 1.154(3) . ?
C16 C17 1.513(3) . ?
C16 H16A 0.9900 . ?
C16 H16B 0.9900 . ?
C17 N18 1.452(3) . ?
C17 H17A 0.9900 . ?
C17 H17B 0.9900 . ?
N18 C19 1.348(3) . ?
N18 H18 0.79(2) . ?
C19 O20 1.244(3) . ?
C19 N21 1.365(3) . ?
N21 C22 1.397(3) . ?
N21 H21 0.89(2) . ?
C22 C27 1.397(3) . ?
C22 C23 1.398(3) . ?
C23 C24 1.379(3) . ?
C23 H23 0.9500 . ?
C24 C25 1.397(3) . ?
C24 H24 0.9500 . ?
C25 C26 1.393(3) . ?
C25 C28 1.444(3) . ?
C26 C27 1.376(3) . ?
C26 H26 0.9500 . ?
C27 H27 0.9500 . ?
C28 N29 1.145(3) . ?
C30 C31 1.517(3) . ?
C30 H30A 0.9900 . ?
C30 H30B 0.9900 . ?
C31 N32 1.452(3) . ?
C31 H31A 0.9900 . ?
C31 H31B 0.9900 . ?
N32 C33 1.342(3) . ?
N32 H32 0.83(2) . ?
C33 O34 1.244(3) . ?
C33 N35 1.371(3) . ?
N35 C36 1.399(3) . ?
N35 H35 0.80(2) . ?
C36 C37 1.394(3) . ?
C36 C41 1.397(3) . ?
C37 C38 1.381(3) . ?
C37 H37 0.9500 . ?
C38 C39 1.396(3) . ?
C38 H38 0.9500 . ?
C39 C40 1.392(3) . ?
C39 C42 1.438(4) . ?
C40 C41 1.372(3) . ?
C40 H40 0.9500 . ?
C41 H41 0.9500 . ?
C42 N43 1.147(3) . ?

loop_
_geom_hbond_atom_site_label_D
_geom_hbond_atom_site_label_H
_geom_hbond_atom_site_label_A
_geom_hbond_distance_DH
_geom_hbond_distance_HA
_geom_hbond_distance_DA
_geom_hbond_angle_DHA
_geom_hbond_site_symmetry_A
O1 H1A O20 0.79(3) 1.79(3) 2.573(2) 178(3) 2_545
N1 H1 O34 0.87(2) 1.95(2) 2.783(2) 159(2) .
N4 H4 O3 0.84(3) 2.15(3) 2.979(3) 169(2) 2
N7 H7 O2 0.82(3) 2.12(3) 2.936(3) 171(2) 2
N18 H18 O1 0.79(2) 2.23(2) 2.981(2) 159(2) .
N21 H21 O1 0.89(2) 2.20(2) 3.020(3) 153(2) .
N32 H32 O4 0.83(2) 2.40(2) 3.092(3) 142(2) 2_545
N35 H35 O4 0.80(2) 2.06(3) 2.857(3) 170(2) 2_545

loop_
_geom_torsion_atom_site_label_1
_geom_torsion_atom_site_label_2
_geom_torsion_atom_site_label_3
_geom_torsion_atom_site_label_4
_geom_torsion
_geom_torsion_site_symmetry_1
_geom_torsion_site_symmetry_2
_geom_torsion_site_symmetry_3
_geom_torsion_site_symmetry_4
_geom_torsion_publ_flag
C16 N1 C2 C3 -136.2(2) . . . . ?
C30 N1 C2 C3 100.0(2) . . . . ?
N1 C2 C3 N4 78.6(2) . . . . ?
C2 C3 N4 C5 -164.4(2) . . . . ?
C3 N4 C5 O6 17.9(4) . . . . ?
C3 N4 C5 N7 -163.9(2) . . . . ?
O6 C5 N7 C8 3.7(4) . . . . ?
N4 C5 N7 C8 -174.5(2) . . . . ?
C5 N7 C8 C9 6.0(4) . . . . ?
C5 N7 C8 C13 -174.5(2) . . . . ?
N7 C8 C9 C10 -179.4(2) . . . . ?
C13 C8 C9 C10 1.1(3) . . . . ?
C8 C9 C10 C11 -0.2(3) . . . . ?
C9 C10 C11 C12 -0.6(3) . . . . ?
C9 C10 C11 C14 175.4(2) . . . . ?
C10 C11 C12 C13 0.5(3) . . . . ?
C14 C11 C12 C13 -175.6(2) . . . . ?
C11 C12 C13 C8 0.4(3) . . . . ?
N7 C8 C13 C12 179.3(2) . . . . ?
C9 C8 C13 C12 -1.2(3) . . . . ?
C2 N1 C16 C17 75.6(2) . . . . ?
C30 N1 C16 C17 -160.24(18) . . . . ?
N1 C16 C17 N18 66.3(2) . . . . ?
C16 C17 N18 C19 -140.3(2) . . . . ?
C17 N18 C19 O20 -8.5(3) . . . . ?
C17 N18 C19 N21 171.7(2) . . . . ?
O20 C19 N21 C22 5.4(4) . . . . ?
N18 C19 N21 C22 -174.8(2) . . . . ?
C19 N21 C22 C27 -178.6(2) . . . . ?
C19 N21 C22 C23 3.1(4) . . . . ?
C27 C22 C23 C24 -2.7(3) . . . . ?
N21 C22 C23 C24 175.6(2) . . . . ?
C22 C23 C24 C25 1.3(3) . . . . ?
C23 C24 C25 C26 0.6(3) . . . . ?
C23 C24 C25 C28 -178.1(2) . . . . ?
C24 C25 C26 C27 -1.1(4) . . . . ?
C28 C25 C26 C27 177.6(2) . . . . ?
C25 C26 C27 C22 -0.4(4) . . . . ?
N21 C22 C27 C26 -176.1(2) . . . . ?
C23 C22 C27 C26 2.3(4) . . . . ?
C16 N1 C30 C31 78.8(2) . . . . ?
C2 N1 C30 C31 -156.3(2) . . . . ?
N1 C30 C31 N32 85.2(2) . . . . ?
C30 C31 N32 C33 -76.1(3) . . . . ?
C31 N32 C33 O34 6.3(3) . . . . ?
C31 N32 C33 N35 -172.81(19) . . . . ?
O34 C33 N35 C36 -1.5(4) . . . . ?
N32 C33 N35 C36 177.5(2) . . . . ?
C33 N35 C36 C37 25.7(4) . . . . ?
C33 N35 C36 C41 -156.9(2) . . . . ?
C41 C36 C37 C38 -0.4(3) . . . . ?
N35 C36 C37 C38 176.9(2) . . . . ?
C36 C37 C38 C39 0.0(4) . . . . ?
C37 C38 C39 C40 0.2(4) . . . . ?
C37 C38 C39 C42 -177.3(2) . . . . ?
C38 C39 C40 C41 -0.1(4) . . . . ?
C42 C39 C40 C41 177.4(2) . . . . ?
C39 C40 C41 C36 -0.3(4) . . . . ?
C37 C36 C41 C40 0.5(4) . . . . ?
N35 C36 C41 C40 -177.0(2) . . . . ?

loop_
_cod_related_entry_id
_cod_related_entry_database
_cod_related_entry_code
1 ChemSpider 30653495
